data_1513478
loop_
_publ_author_name
'Shen, Zhi-Liang'
'Peng, Zhihua'
'Yang, Chun-Ming'
'Helberg, Julian'
'Mayer, Peter'
'Marek, Ilan'
'Knochel, Paul'

_publ_section_title
;
 Highly diastereoselective preparation of aldol products using new
 functionalized allylic aluminum reagents.
;
_journal_issue 3
_journal_name_full 'Organic letters'
_journal_page_first 956
_journal_page_last 959
_journal_paper_doi 10.1021/ol403692k
_journal_volume 16
_journal_year 2014
_chemical_formula_moiety 'C13 H17 Br O3'
_chemical_formula_sum 'C13 H17 Br O3'
_chemical_formula_weight 301.176
_space_group_IT_number 14
_symmetry_cell_setting monoclinic
_symmetry_Int_Tables_number 14
_symmetry_space_group_name_Hall '-P 2ybc'
_symmetry_space_group_name_H-M 'P 1 21/c 1'
_atom_sites_solution_hydrogens geom
_atom_sites_solution_primary direct
_atom_sites_solution_secondary difmap
_audit_block_code C13H17BrO3_qo009_knochel
_audit_creation_date
;
'Wed Feb 08 07:15:38 2012'
;
_audit_creation_method 'form98_non/compatible with shelxl97-2'
_audit_update_record 08-Feb-12
_cell_angle_alpha 90.00
_cell_angle_beta 90.016(8)
_cell_angle_gamma 90.00
_cell_formula_units_Z 8
_cell_length_a 7.7491(6)
_cell_length_b 32.258(2)
_cell_length_c 10.4006(14)
_cell_measurement_reflns_used 3631
_cell_measurement_temperature 173(2)
_cell_measurement_theta_max 26.3137
_cell_measurement_theta_min 4.2586
_cell_volume 2599.8(4)
_computing_cell_refinement
;
CrysAlisPro, Agilent Technologies,
Version 1.171.35.11 (release 16-05-2011 CrysAlis171 .NET)
(compiled May 16 2011,17:55:39)
;
_computing_data_collection
;
CrysAlisPro, Agilent Technologies,
Version 1.171.35.11 (release 16-05-2011 CrysAlis171 .NET)
(compiled May 16 2011,17:55:39)
;
_computing_data_reduction
;
CrysAlisPro, Agilent Technologies,
Version 1.171.35.11 (release 16-05-2011 CrysAlis171 .NET)
(compiled May 16 2011,17:55:39)
;
_computing_structure_refinement
;
Sheldrick, G. M. (2008).
<i>Acta Cryst.</i> A<b>64</b>, 112--122.
;
_computing_structure_solution
;
A. Altomare, M. C. Burla, M. Camalli, G. L. Cascarano, C. Giacovazzo, A.
Guagliardi, A. G. G. Moliterni, G. Polidori, R. Spagna: SIR97: a new tool for
crystal structure determination and refinement; J. Appl. Crystallogr. 1999,
32, 115-119.
;
_diffrn_ambient_temperature 173(2)
_diffrn_detector_area_resol_mean 15.9809
_diffrn_measured_fraction_theta_full 0.995
_diffrn_measured_fraction_theta_max 0.995
_diffrn_measurement_details
;
  1 omega -103.00  -40.00   1.0000   25.0000
omega____ theta____ kappa____ phi______ frames
    -      -20.2931  179.0000  -90.0000 63

  2 omega  -26.00   22.00   1.0000   25.0000
omega____ theta____ kappa____ phi______ frames
    -      -20.2931  -97.0000 -130.0000 48

  3 omega  -45.00   52.00   1.0000   25.0000
omega____ theta____ kappa____ phi______ frames
    -       21.2306  -38.0000   60.0000 97

  4 omega   35.00   86.00   1.0000   25.0000
omega____ theta____ kappa____ phi______ frames
    -       21.2306  179.0000   60.0000 51

  5 omega   -5.00   90.00   1.0000   25.0000
omega____ theta____ kappa____ phi______ frames
    -       21.2306   38.0000 -120.0000 95

;
_diffrn_measurement_device 'CCD camera on \k-goniostat'
_diffrn_measurement_device_type 'Oxford XCalibur'
_diffrn_measurement_method '\w scans'
_diffrn_orient_matrix_UB_11 -0.0260006000
_diffrn_orient_matrix_UB_12 -0.0045926000
_diffrn_orient_matrix_UB_13 0.0638249000
_diffrn_orient_matrix_UB_21 0.0248754000
_diffrn_orient_matrix_UB_22 0.0201946000
_diffrn_orient_matrix_UB_23 0.0196697000
_diffrn_orient_matrix_UB_31 -0.0841201000
_diffrn_orient_matrix_UB_32 0.0074163000
_diffrn_orient_matrix_UB_33 -0.0138044000
_diffrn_radiation_collimation '0.5 mm collimator'
_diffrn_radiation_monochromator graphite
_diffrn_radiation_source 'fine-focus sealed tube'
_diffrn_radiation_type MoK\a
_diffrn_radiation_wavelength 0.71073
_diffrn_reflns_av_R_equivalents 0.0373
_diffrn_reflns_av_sigmaI/netI 0.0434
_diffrn_reflns_limit_h_max 9
_diffrn_reflns_limit_h_min -9
_diffrn_reflns_limit_k_max 40
_diffrn_reflns_limit_k_min -36
_diffrn_reflns_limit_l_max 13
_diffrn_reflns_limit_l_min -9
_diffrn_reflns_number 16086
_diffrn_reflns_theta_full 26.36
_diffrn_reflns_theta_max 26.36
_diffrn_reflns_theta_min 4.27
_diffrn_source_current 40_mA
_diffrn_source_power 2.00_kW
_diffrn_source_type 'Spellman generator'
_diffrn_source_voltage 50_kV
_exptl_absorpt_coefficient_mu 3.156
_exptl_absorpt_correction_T_max 1.00000
_exptl_absorpt_correction_T_min 0.60436
_exptl_absorpt_correction_type multi-scan
_exptl_absorpt_process_details
;
CrysAlisPro, Agilent Technologies,
Version 1.171.35.11 (release 16-05-2011 CrysAlis171 .NET)
(compiled May 16 2011,17:55:39)
Empirical absorption correction using spherical harmonics,
 implemented in SCALE3 ABSPACK scaling algorithm.
;
_exptl_crystal_colour colourless
_exptl_crystal_density_diffrn 1.5390(2)
_exptl_crystal_density_method 'not measured'
_exptl_crystal_description rod
_exptl_crystal_F_000 1232
_exptl_crystal_size_max 0.35
_exptl_crystal_size_mid 0.10
_exptl_crystal_size_min 0.05
_refine_diff_density_max 0.697
_refine_diff_density_min -0.835
_refine_diff_density_rms 0.068
_refine_ls_extinction_method none
_refine_ls_goodness_of_fit_ref 1.031
_refine_ls_hydrogen_treatment constr
_refine_ls_matrix_type full
_refine_ls_number_parameters 313
_refine_ls_number_reflns 5285
_refine_ls_number_restraints 0
_refine_ls_restrained_S_all 1.031
_refine_ls_R_factor_all 0.0632
_refine_ls_R_factor_gt 0.0402
_refine_ls_shift/su_max 0.001
_refine_ls_shift/su_mean 0.000
_refine_ls_structure_factor_coef Fsqd
_refine_ls_weighting_details 'calc w=1/[\s^2^(Fo^2^)+(0.0205P)^2^+2.8926P] where P=(Fo^2^+2Fc^2^)/3'
_refine_ls_weighting_scheme calc
_refine_ls_wR_factor_gt 0.0740
_refine_ls_wR_factor_ref 0.0832
_reflns_number_gt 3920
_reflns_number_total 5285
_reflns_threshold_expression >2sigma(I)
_cod_data_source_file ol403692k_si_002.cif
_cod_data_source_block qo009
_cod_original_sg_symbol_H-M 'P 21/c'
_cod_database_code 1513478

loop_
_symmetry_equiv_pos_as_xyz
'x, y, z'
'-x, y+1/2, -z+1/2'
'-x, -y, -z'
'x, -y-1/2, z-1/2'

loop_
_atom_site_label
_atom_site_type_symbol
_atom_site_fract_x
_atom_site_fract_y
_atom_site_fract_z
_atom_site_U_iso_or_equiv
_atom_site_adp_type
_atom_site_occupancy
_atom_site_symmetry_multiplicity
_atom_site_calc_flag
_atom_site_refinement_flags
Br1 Br 0.39076(5) 0.299572(11) 0.79941(4) 0.05366(13) Uani 1 1 d .
O1 O 0.4530(2) 0.09049(6) 0.7232(2) 0.0276(5) Uani 1 1 d .
H1 H 0.4453 0.0661 0.7512 0.041 Uiso 1 1 calc R
O2 O 0.8056(2) 0.04687(6) 0.90685(18) 0.0203(4) Uani 1 1 d .
H2 H 0.7035 0.0478 0.9339 0.031 Uiso 1 1 calc R
O3 O 1.0285(2) 0.00558(6) 0.7349(2) 0.0266(5) Uani 1 1 d .
H3 H 0.9759 -0.0047 0.7978 0.040 Uiso 1 1 calc R
C1 C 0.4492(4) 0.24232(9) 0.7956(3) 0.0313(7) Uani 1 1 d .
C2 C 0.5508(4) 0.22638(10) 0.8930(3) 0.0336(7) Uani 1 1 d .
H2A H 0.5918 0.2437 0.9602 0.040 Uiso 1 1 calc R
C3 C 0.5917(4) 0.18442(9) 0.8905(3) 0.0294(7) Uani 1 1 d .
H3A H 0.6618 0.1731 0.9568 0.035 Uiso 1 1 calc R
C4 C 0.5323(3) 0.15874(8) 0.7933(3) 0.0213(6) Uani 1 1 d .
C5 C 0.4312(3) 0.17592(9) 0.6962(3) 0.0251(6) Uani 1 1 d .
H5A H 0.3898 0.1588 0.6287 0.030 Uiso 1 1 calc R
C6 C 0.3903(4) 0.21778(9) 0.6970(3) 0.0287(7) Uani 1 1 d .
H6A H 0.3223 0.2294 0.6300 0.034 Uiso 1 1 calc R
C7 C 0.5760(3) 0.11310(8) 0.7988(3) 0.0207(6) Uani 1 1 d .
H7 H 0.5652 0.1037 0.8901 0.025 Uiso 1 1 calc R
C8 C 0.7626(3) 0.10445(8) 0.7540(3) 0.0184(6) Uani 1 1 d .
H8 H 0.8419 0.1215 0.8085 0.022 Uiso 1 1 calc R
C9 C 0.8096(3) 0.05880(8) 0.7738(3) 0.0173(6) Uani 1 1 d .
H9 H 0.7260 0.0412 0.7250 0.021 Uiso 1 1 calc R
C10 C 0.9915(3) 0.04918(8) 0.7274(3) 0.0203(6) Uani 1 1 d .
H10 H 1.0752 0.0643 0.7835 0.024 Uiso 1 1 calc R
C11 C 1.0209(4) 0.06246(9) 0.5900(3) 0.0275(7) Uani 1 1 d .
H11A H 0.9475 0.0457 0.5321 0.033 Uiso 1 1 calc R
H11B H 1.1430 0.0576 0.5664 0.033 Uiso 1 1 calc R
C12 C 0.9781(4) 0.10825(9) 0.5727(3) 0.0316(7) Uani 1 1 d .
H12A H 0.9931 0.1161 0.4813 0.038 Uiso 1 1 calc R
H12B H 1.0580 0.1253 0.6250 0.038 Uiso 1 1 calc R
C13 C 0.7925(3) 0.11672(9) 0.6140(3) 0.0235(6) Uani 1 1 d .
H13A H 0.7127 0.1009 0.5581 0.028 Uiso 1 1 calc R
H13B H 0.7668 0.1466 0.6030 0.028 Uiso 1 1 calc R
Br2 Br -0.10842(5) 0.271174(11) 0.12348(5) 0.05835(15) Uani 1 1 d .
O4 O 0.0447(2) 0.05917(6) 0.0977(2) 0.0253(5) Uani 1 1 d .
H4 H -0.0314 0.0575 0.0404 0.038 Uiso 1 1 calc R
O5 O 0.4741(2) 0.04520(6) 0.00217(18) 0.0203(4) Uani 1 1 d .
H5 H 0.4181 0.0272 -0.0388 0.031 Uiso 1 1 calc R
O6 O 0.6367(2) -0.00018(6) 0.1967(2) 0.0264(5) Uani 1 1 d .
H6 H 0.7391 -0.0014 0.2229 0.040 Uiso 1 1 calc R
C14 C -0.0378(4) 0.21504(9) 0.0995(3) 0.0328(8) Uani 1 1 d .
C15 C 0.0753(4) 0.20589(9) 0.0021(3) 0.0338(8) Uani 1 1 d .
H15 H 0.1126 0.2268 -0.0559 0.041 Uiso 1 1 calc R
C16 C 0.1344(3) 0.16529(9) -0.0100(3) 0.0264(7) Uani 1 1 d .
H16 H 0.2128 0.1586 -0.0771 0.032 Uiso 1 1 calc R
C17 C 0.0806(3) 0.13439(8) 0.0744(3) 0.0206(6) Uani 1 1 d .
C18 C -0.0411(3) 0.14451(9) 0.1677(3) 0.0275(7) Uani 1 1 d .
H18 H -0.0843 0.1235 0.2228 0.033 Uiso 1 1 calc R
C19 C -0.1004(4) 0.18503(10) 0.1814(3) 0.0345(8) Uani 1 1 d .
H19 H -0.1824 0.1918 0.2459 0.041 Uiso 1 1 calc R
C20 C 0.1633(3) 0.09176(8) 0.0661(3) 0.0180(6) Uani 1 1 d .
H20 H 0.2038 0.0874 -0.0242 0.022 Uiso 1 1 calc R
C21 C 0.3203(3) 0.08770(8) 0.1567(3) 0.0175(6) Uani 1 1 d .
H21 H 0.4023 0.1106 0.1349 0.021 Uiso 1 1 calc R
C22 C 0.4142(3) 0.04655(8) 0.1325(3) 0.0166(5) Uani 1 1 d .
H22 H 0.3313 0.0232 0.1464 0.020 Uiso 1 1 calc R
C23 C 0.5686(3) 0.04057(8) 0.2210(3) 0.0216(6) Uani 1 1 d .
H23 H 0.6586 0.0616 0.1988 0.026 Uiso 1 1 calc R
C24 C 0.5204(4) 0.04562(9) 0.3604(3) 0.0251(6) Uani 1 1 d .
H24A H 0.6253 0.0434 0.4143 0.030 Uiso 1 1 calc R
H24B H 0.4405 0.0231 0.3859 0.030 Uiso 1 1 calc R
C25 C 0.4342(3) 0.08749(9) 0.3836(3) 0.0247(6) Uani 1 1 d .
H25A H 0.5168 0.1100 0.3643 0.030 Uiso 1 1 calc R
H25B H 0.4003 0.0898 0.4751 0.030 Uiso 1 1 calc R
C26 C 0.2745(3) 0.09205(8) 0.2984(3) 0.0209(6) Uani 1 1 d .
H26A H 0.1889 0.0706 0.3219 0.025 Uiso 1 1 calc R
H26B H 0.2214 0.1195 0.3133 0.025 Uiso 1 1 calc R

loop_
_atom_site_aniso_label
_atom_site_aniso_U_11
_atom_site_aniso_U_22
_atom_site_aniso_U_33
_atom_site_aniso_U_23
_atom_site_aniso_U_13
_atom_site_aniso_U_12
Br1 0.0620(3) 0.02188(18) 0.0771(3) -0.00327(18) -0.0102(2) 0.01350(15)
O1 0.0210(10) 0.0213(11) 0.0405(14) 0.0063(9) -0.0060(9) -0.0043(8)
O2 0.0149(9) 0.0271(11) 0.0190(11) 0.0044(8) 0.0001(7) 0.0016(8)
O3 0.0230(10) 0.0232(11) 0.0335(13) 0.0049(9) 0.0056(9) 0.0059(8)
C1 0.0316(16) 0.0166(15) 0.046(2) -0.0005(14) 0.0024(14) 0.0056(12)
C2 0.0341(17) 0.0287(17) 0.038(2) -0.0056(15) -0.0038(14) 0.0034(13)
C3 0.0293(16) 0.0261(16) 0.0328(19) 0.0007(14) -0.0032(13) 0.0063(12)
C4 0.0164(13) 0.0202(14) 0.0274(17) 0.0044(12) 0.0046(11) -0.0001(10)
C5 0.0234(15) 0.0235(15) 0.0282(18) 0.0010(13) 0.0010(12) 0.0011(11)
C6 0.0268(15) 0.0234(16) 0.036(2) 0.0076(14) -0.0016(13) 0.0060(12)
C7 0.0191(14) 0.0206(14) 0.0225(16) 0.0028(12) 0.0011(11) -0.0010(10)
C8 0.0162(13) 0.0166(14) 0.0224(16) -0.0011(11) -0.0003(11) -0.0021(10)
C9 0.0162(13) 0.0189(14) 0.0169(15) 0.0011(11) -0.0011(10) -0.0025(10)
C10 0.0164(13) 0.0158(14) 0.0287(17) -0.0004(12) 0.0008(11) 0.0004(10)
C11 0.0238(15) 0.0321(17) 0.0268(18) 0.0030(13) 0.0068(12) 0.0042(12)
C12 0.0324(17) 0.0314(18) 0.0311(19) 0.0087(14) 0.0107(14) 0.0015(13)
C13 0.0259(15) 0.0195(15) 0.0251(17) 0.0049(12) 0.0030(12) 0.0018(11)
Br2 0.0451(2) 0.0271(2) 0.1028(4) -0.0175(2) -0.0149(2) 0.01494(15)
O4 0.0221(10) 0.0229(11) 0.0310(13) 0.0033(9) -0.0089(8) -0.0043(8)
O5 0.0214(10) 0.0183(10) 0.0213(11) -0.0026(8) 0.0049(8) -0.0003(7)
O6 0.0214(10) 0.0230(11) 0.0347(13) -0.0055(9) -0.0089(9) 0.0085(8)
C14 0.0245(16) 0.0222(16) 0.052(2) -0.0076(15) -0.0087(15) 0.0078(12)
C15 0.0304(17) 0.0234(17) 0.048(2) 0.0074(15) -0.0028(15) 0.0019(12)
C16 0.0239(15) 0.0253(16) 0.0299(18) 0.0052(13) 0.0019(12) 0.0036(11)
C17 0.0164(13) 0.0202(14) 0.0252(16) -0.0013(12) -0.0053(11) 0.0015(10)
C18 0.0213(14) 0.0304(17) 0.0307(18) 0.0037(14) 0.0030(12) 0.0026(12)
C19 0.0219(15) 0.0397(19) 0.042(2) -0.0110(16) 0.0005(14) 0.0116(13)
C20 0.0172(13) 0.0192(14) 0.0178(15) 0.0007(11) 0.0017(11) 0.0004(10)
C21 0.0145(13) 0.0169(14) 0.0209(15) 0.0006(11) 0.0021(11) 0.0006(10)
C22 0.0167(13) 0.0155(13) 0.0177(15) -0.0002(11) 0.0023(10) 0.0000(10)
C23 0.0178(13) 0.0175(14) 0.0295(17) -0.0008(12) -0.0013(11) 0.0017(10)
C24 0.0263(15) 0.0252(16) 0.0237(17) -0.0012(13) -0.0063(12) 0.0033(11)
C25 0.0259(15) 0.0250(16) 0.0232(17) -0.0050(13) -0.0034(12) 0.0005(11)
C26 0.0185(13) 0.0217(15) 0.0226(16) -0.0011(12) 0.0013(11) 0.0023(10)

loop_
_atom_type_symbol
_atom_type_description
_atom_type_scat_dispersion_real
_atom_type_scat_dispersion_imag
_atom_type_scat_source
C C 0.0033 0.0016 'International Tables Vol C Tables 4.2.6.8 and 6.1.1.4'
H H 0.0000 0.0000 'International Tables Vol C Tables 4.2.6.8 and 6.1.1.4'
Br Br -0.2901 2.4595 'International Tables Vol C Tables 4.2.6.8 and 6.1.1.4'
O O 0.0106 0.0060 'International Tables Vol C Tables 4.2.6.8 and 6.1.1.4'

loop_
_geom_angle_atom_site_label_1
_geom_angle_atom_site_label_2
_geom_angle_atom_site_label_3
_geom_angle
C7 O1 H1 109.5
C9 O2 H2 109.5
C10 O3 H3 109.5
C6 C1 C2 121.5(3)
C6 C1 Br1 119.7(2)
C2 C1 Br1 118.8(2)
C1 C2 C3 118.6(3)
C1 C2 H2A 120.7
C3 C2 H2A 120.7
C4 C3 C2 121.3(3)
C4 C3 H3A 119.3
C2 C3 H3A 119.3
C3 C4 C5 118.5(3)
C3 C4 C7 118.7(3)
C5 C4 C7 122.7(3)
C6 C5 C4 120.8(3)
C6 C5 H5A 119.6
C4 C5 H5A 119.6
C1 C6 C5 119.3(3)
C1 C6 H6A 120.3
C5 C6 H6A 120.3
O1 C7 C4 109.0(2)
O1 C7 C8 111.4(2)
C4 C7 C8 112.0(2)
O1 C7 H7 108.1
C4 C7 H7 108.1
C8 C7 H7 108.1
C13 C8 C9 110.0(2)
C13 C8 C7 112.5(2)
C9 C8 C7 110.8(2)
C13 C8 H8 107.8
C9 C8 H8 107.8
C7 C8 H8 107.8
O2 C9 C10 105.7(2)
O2 C9 C8 112.5(2)
C10 C9 C8 112.0(2)
O2 C9 H9 108.8
C10 C9 H9 108.8
C8 C9 H9 108.8
O3 C10 C11 107.4(2)
O3 C10 C9 111.5(2)
C11 C10 C9 112.5(2)
O3 C10 H10 108.4
C11 C10 H10 108.4
C9 C10 H10 108.4
C10 C11 C12 110.7(2)
C10 C11 H11A 109.5
C12 C11 H11A 109.5
C10 C11 H11B 109.5
C12 C11 H11B 109.5
H11A C11 H11B 108.1
C11 C12 C13 110.2(2)
C11 C12 H12A 109.6
C13 C12 H12A 109.6
C11 C12 H12B 109.6
C13 C12 H12B 109.6
H12A C12 H12B 108.1
C12 C13 C8 111.4(2)
C12 C13 H13A 109.3
C8 C13 H13A 109.3
C12 C13 H13B 109.3
C8 C13 H13B 109.3
H13A C13 H13B 108.0
C20 O4 H4 109.5
C22 O5 H5 109.5
C23 O6 H6 109.5
C15 C14 C19 122.0(3)
C15 C14 Br2 118.9(2)
C19 C14 Br2 119.0(3)
C14 C15 C16 118.6(3)
C14 C15 H15 120.7
C16 C15 H15 120.7
C17 C16 C15 121.1(3)
C17 C16 H16 119.4
C15 C16 H16 119.4
C18 C17 C16 118.4(3)
C18 C17 C20 122.5(3)
C16 C17 C20 119.0(3)
C17 C18 C19 121.0(3)
C17 C18 H18 119.5
C19 C18 H18 119.5
C14 C19 C18 118.7(3)
C14 C19 H19 120.7
C18 C19 H19 120.7
O4 C20 C17 112.3(2)
O4 C20 C21 107.6(2)
C17 C20 C21 112.0(2)
O4 C20 H20 108.3
C17 C20 H20 108.3
C21 C20 H20 108.3
C26 C21 C22 110.4(2)
C26 C21 C20 113.5(2)
C22 C21 C20 110.3(2)
C26 C21 H21 107.4
C22 C21 H21 107.4
C20 C21 H21 107.4
O5 C22 C23 108.3(2)
O5 C22 C21 109.6(2)
C23 C22 C21 112.5(2)
O5 C22 H22 108.8
C23 C22 H22 108.8
C21 C22 H22 108.8
O6 C23 C24 111.0(2)
O6 C23 C22 107.3(2)
C24 C23 C22 111.9(2)
O6 C23 H23 108.8
C24 C23 H23 108.8
C22 C23 H23 108.8
C23 C24 C25 110.9(2)
C23 C24 H24A 109.5
C25 C24 H24A 109.5
C23 C24 H24B 109.5
C25 C24 H24B 109.5
H24A C24 H24B 108.0
C24 C25 C26 110.4(2)
C24 C25 H25A 109.6
C26 C25 H25A 109.6
C24 C25 H25B 109.6
C26 C25 H25B 109.6
H25A C25 H25B 108.1
C21 C26 C25 111.3(2)
C21 C26 H26A 109.4
C25 C26 H26A 109.4
C21 C26 H26B 109.4
C25 C26 H26B 109.4
H26A C26 H26B 108.0

loop_
_geom_bond_atom_site_label_1
_geom_bond_atom_site_label_2
_geom_bond_distance
Br1 C1 1.902(3)
O1 C7 1.435(3)
O1 H1 0.8400
O2 C9 1.437(3)
O2 H2 0.8400
O3 C10 1.438(3)
O3 H3 0.8400
C1 C6 1.374(4)
C1 C2 1.382(4)
C2 C3 1.391(4)
C2 H2A 0.9500
C3 C4 1.386(4)
C3 H3A 0.9500
C4 C5 1.393(4)
C4 C7 1.512(4)
C5 C6 1.387(4)
C5 H5A 0.9500
C6 H6A 0.9500
C7 C8 1.544(4)
C7 H7 1.0000
C8 C13 1.527(4)
C8 C9 1.531(4)
C8 H8 1.0000
C9 C10 1.522(3)
C9 H9 1.0000
C10 C11 1.509(4)
C10 H10 1.0000
C11 C12 1.525(4)
C11 H11A 0.9900
C11 H11B 0.9900
C12 C13 1.526(4)
C12 H12A 0.9900
C12 H12B 0.9900
C13 H13A 0.9900
C13 H13B 0.9900
Br2 C14 1.908(3)
O4 C20 1.435(3)
O4 H4 0.8400
O5 C22 1.434(3)
O5 H5 0.8400
O6 C23 1.439(3)
O6 H6 0.8400
C14 C15 1.372(5)
C14 C19 1.378(5)
C15 C16 1.393(4)
C15 H15 0.9500
C16 C17 1.393(4)
C16 H16 0.9500
C17 C18 1.391(4)
C17 C20 1.520(4)
C18 C19 1.393(4)
C18 H18 0.9500
C19 H19 0.9500
C20 C21 1.544(3)
C20 H20 1.0000
C21 C26 1.522(4)
C21 C22 1.535(3)
C21 H21 1.0000
C22 C23 1.521(3)
C22 H22 1.0000
C23 C24 1.506(4)
C23 H23 1.0000
C24 C25 1.526(4)
C24 H24A 0.9900
C24 H24B 0.9900
C25 C26 1.529(4)
C25 H25A 0.9900
C25 H25B 0.9900
C26 H26A 0.9900
C26 H26B 0.9900

loop_
_geom_hbond_atom_site_label_D
_geom_hbond_atom_site_label_H
_geom_hbond_atom_site_label_A
_geom_hbond_distance_DH
_geom_hbond_distance_HA
_geom_hbond_distance_DA
_geom_hbond_angle_DHA
_geom_hbond_site_symmetry_A
O1 H1 O6 0.84 2.29 3.109(3) 166.6 3_656
O2 H2 O5 0.84 1.92 2.754(2) 175.0 1_556
O3 H3 O4 0.84 2.07 2.778(3) 141.5 3_656
O4 H4 O2 0.84 1.91 2.744(3) 172.9 1_454
O5 H5 O6 0.84 1.91 2.669(3) 150.2 3_655
O6 H6 O3 0.84 1.86 2.695(3) 174.6 3_756

loop_
_geom_torsion_atom_site_label_1
_geom_torsion_atom_site_label_2
_geom_torsion_atom_site_label_3
_geom_torsion_atom_site_label_4
_geom_torsion
C6 C1 C2 C3 -0.7(5)
Br1 C1 C2 C3 179.3(2)
C1 C2 C3 C4 -0.2(5)
C2 C3 C4 C5 0.7(4)
C2 C3 C4 C7 -177.8(3)
C3 C4 C5 C6 -0.2(4)
C7 C4 C5 C6 178.2(3)
C2 C1 C6 C5 1.1(5)
Br1 C1 C6 C5 -178.9(2)
C4 C5 C6 C1 -0.7(4)
C3 C4 C7 O1 157.8(2)
C5 C4 C7 O1 -20.6(4)
C3 C4 C7 C8 -78.5(3)
C5 C4 C7 C8 103.1(3)
O1 C7 C8 C13 60.0(3)
C4 C7 C8 C13 -62.3(3)
O1 C7 C8 C9 -63.6(3)
C4 C7 C8 C9 174.0(2)
C13 C8 C9 O2 172.43(19)
C7 C8 C9 O2 -62.5(3)
C13 C8 C9 C10 53.5(3)
C7 C8 C9 C10 178.6(2)
O2 C9 C10 O3 62.7(3)
C8 C9 C10 O3 -174.4(2)
O2 C9 C10 C11 -176.5(2)
C8 C9 C10 C11 -53.7(3)
O3 C10 C11 C12 178.0(2)
C9 C10 C11 C12 54.9(3)
C10 C11 C12 C13 -56.8(3)
C11 C12 C13 C8 58.5(3)
C9 C8 C13 C12 -56.5(3)
C7 C8 C13 C12 179.4(2)
C19 C14 C15 C16 -3.1(5)
Br2 C14 C15 C16 176.2(2)
C14 C15 C16 C17 0.0(4)
C15 C16 C17 C18 3.3(4)
C15 C16 C17 C20 -173.5(3)
C16 C17 C18 C19 -3.7(4)
C20 C17 C18 C19 173.0(3)
C15 C14 C19 C18 2.7(5)
Br2 C14 C19 C18 -176.6(2)
C17 C18 C19 C14 0.8(4)
C18 C17 C20 O4 36.6(3)
C16 C17 C20 O4 -146.8(2)
C18 C17 C20 C21 -84.6(3)
C16 C17 C20 C21 92.0(3)
O4 C20 C21 C26 -60.9(3)
C17 C20 C21 C26 63.0(3)
O4 C20 C21 C22 63.6(3)
C17 C20 C21 C22 -172.5(2)
C26 C21 C22 O5 -173.22(19)
C20 C21 C22 O5 60.5(3)
C26 C21 C22 C23 -52.7(3)
C20 C21 C22 C23 -179.0(2)
O5 C22 C23 O6 -63.4(3)
C21 C22 C23 O6 175.4(2)
O5 C22 C23 C24 174.5(2)
C21 C22 C23 C24 53.3(3)
O6 C23 C24 C25 -175.2(2)
C22 C23 C24 C25 -55.2(3)
C23 C24 C25 C26 57.5(3)
C22 C21 C26 C25 55.1(3)
C20 C21 C26 C25 179.6(2)
C24 C25 C26 C21 -58.0(3)
